data_7132740
loop_
_publ_author_name
'Zhang, Min'
'Zheng, Yongpeng'
'Jin, Yangbin'
'Jiang, Huanfeng'
'Wu, Wanqing'

_publ_section_title
;
 Palladium-catalyzed ligand-regulated divergent synthesis of
 pyrrole[2,3-<i>b</i>]indoles and ureas from 2-ethynylanilines and
 isocyanides.
;
_journal_issue 21
_journal_name_full 'Chemical communications (Cambridge, England)'
_journal_page_first 2950
_journal_page_last 2953
_journal_paper_doi 10.1039/d3cc05387c
_journal_volume 60
_journal_year 2024
_chemical_formula_moiety 'C19 H20 N2 O'
_chemical_formula_sum 'C19 H20 N2 O'
_chemical_formula_weight 292.37
_space_group_crystal_system monoclinic
_space_group_IT_number 14
_space_group_name_Hall '-P 2ybc'
_space_group_name_H-M_alt 'P 1 21/c 1'
_atom_sites_solution_hydrogens geom
_atom_sites_solution_primary dual
_audit_creation_date 2023-03-20
_audit_creation_method
;
Olex2 1.5
(compiled 2023.03.06 svn.rbb2c1857 for OlexSys, GUI svn.r6748)
;
_audit_update_record
;
2023-09-14 deposited with the CCDC.	2024-02-07 downloaded from the CCDC.
;
_cell_angle_alpha 90
_cell_angle_beta 96.679(9)
_cell_angle_gamma 90
_cell_formula_units_Z 8
_cell_length_a 8.637(3)
_cell_length_b 13.293(4)
_cell_length_c 29.631(8)
_cell_measurement_reflns_used 2254
_cell_measurement_temperature 170
_cell_measurement_theta_max 25.931
_cell_measurement_theta_min 2.580
_cell_volume 3378.9(18)
_computing_cell_refinement 'SAINT V8.40A (Bruker, 2019)'
_computing_data_reduction 'SAINT V8.40A (Bruker, 2019)'
_computing_molecular_graphics 'Olex2 1.5 (Dolomanov et al., 2009)'
_computing_publication_material 'Olex2 1.5 (Dolomanov et al., 2009)'
_computing_structure_refinement 'SHELXL 2019/2 (Sheldrick, 2015)'
_computing_structure_solution 'SHELXT 2014/5 (Sheldrick, 2014)'
_diffrn_ambient_temperature 170
_diffrn_measured_fraction_theta_full 0.992
_diffrn_measured_fraction_theta_max 0.985
_diffrn_measurement_device_type 'D8 VENTURE'
_diffrn_measurement_method '\f and \w scans'
_diffrn_radiation_type MoK\a
_diffrn_radiation_wavelength 0.71073
_diffrn_reflns_av_R_equivalents 0.1175
_diffrn_reflns_av_unetI/netI 0.1246
_diffrn_reflns_Laue_measured_fraction_full 0.992
_diffrn_reflns_Laue_measured_fraction_max 0.985
_diffrn_reflns_limit_h_max 10
_diffrn_reflns_limit_h_min -8
_diffrn_reflns_limit_k_max 16
_diffrn_reflns_limit_k_min -13
_diffrn_reflns_limit_l_max 37
_diffrn_reflns_limit_l_min -37
_diffrn_reflns_number 23319
_diffrn_reflns_point_group_measured_fraction_full 0.992
_diffrn_reflns_point_group_measured_fraction_max 0.985
_diffrn_reflns_theta_full 25.242
_diffrn_reflns_theta_max 26.431
_diffrn_reflns_theta_min 2.065
_diffrn_source_current 1.4
_diffrn_source_power 0.07
_diffrn_source_voltage 50.0
_diffrn_standards_number 0
_exptl_absorpt_coefficient_mu 0.072
_exptl_absorpt_correction_T_max 0.7454
_exptl_absorpt_correction_T_min 0.5839
_exptl_absorpt_correction_type multi-scan
_exptl_absorpt_process_details
;
SADABS-2016/2 (Bruker,2016/2) was used for absorption correction.
wR2(int) was 0.1453 before and 0.0702 after correction.
The Ratio of minimum to maximum transmission is 0.7833.
The \l/2 correction factor is Not present.
;
_exptl_crystal_colour colourless
_exptl_crystal_colour_primary colourless
_exptl_crystal_density_diffrn 1.149
_exptl_crystal_description needle
_exptl_crystal_F_000 1248
_exptl_crystal_size_max 0.11
_exptl_crystal_size_mid 0.04
_exptl_crystal_size_min 0.02
_refine_diff_density_max 0.169
_refine_diff_density_min -0.208
_refine_diff_density_rms 0.043
_refine_ls_extinction_method none
_refine_ls_goodness_of_fit_ref 1.018
_refine_ls_hydrogen_treatment constr
_refine_ls_matrix_type full
_refine_ls_number_parameters 403
_refine_ls_number_reflns 6847
_refine_ls_number_restraints 0
_refine_ls_restrained_S_all 1.018
_refine_ls_R_factor_all 0.1894
_refine_ls_R_factor_gt 0.0726
_refine_ls_shift/su_max 0.001
_refine_ls_shift/su_mean 0.000
_refine_ls_structure_factor_coef Fsqd
_refine_ls_weighting_details 'w=1/[\s^2^(Fo^2^)+(0.0617P)^2^] where P=(Fo^2^+2Fc^2^)/3'
_refine_ls_weighting_scheme calc
_refine_ls_wR_factor_gt 0.1353
_refine_ls_wR_factor_ref 0.1840
_reflns_Friedel_coverage 0.000
_reflns_number_gt 3002
_reflns_number_total 6847
_reflns_threshold_expression 'I > 2\s(I)'
_cod_data_source_file d3cc05387c2.cif
_cod_data_source_block zm1211_0m
_cod_depositor_comments 'Adding full bibliography for 7132740--7132741.cif.'
_cod_original_cell_volume 3378.8(17)
_cod_database_code 7132740
_shelx_shelxl_version_number 2019/2
_shelx_space_group_comment
;
The symmetry employed for this shelxl refinement is uniquely defined
by the following loop, which should always be used as a source of
symmetry information in preference to the above space-group names.
They are only intended as comments.
;
_shelx_estimated_absorpt_t_max 0.999
_shelx_estimated_absorpt_t_min 0.992
_olex2_refinement_description
;
1. Fixed Uiso
 At 1.2 times of:
  All C(H) groups, All N(H) groups
 At 1.5 times of:
  All C(H,H,H) groups
2.a Aromatic/amide H refined with riding coordinates:
 N2(H2), N1(H1), N3(H3), N4(H4), C24(H24), C13(H13), C32(H32), C23(H23),
 C1(H1A), C20(H20), C22(H22), C5(H5), C10(H10), C21(H21), C4(H4A), C12(H12),
 C2(H2A), C31(H31), C11(H11), C3(H3A), C30(H30), C29(H29)
2.b Idealised Me refined as rotating group:
 C36(H36A,H36B,H36C), C19(H19A,H19B,H19C), C18(H18A,H18B,H18C), C38(H38A,H38B,
 H38C), C37(H37A,H37B,H37C), C17(H17A,H17B,H17C)
;
_olex2_submission_special_instructions 'No special instructions were received'

loop_
_space_group_symop_operation_xyz
'x, y, z'
'-x, y+1/2, -z+1/2'
'-x, -y, -z'
'x, -y-1/2, z-1/2'

loop_
_atom_site_label
_atom_site_type_symbol
_atom_site_fract_x
_atom_site_fract_y
_atom_site_fract_z
_atom_site_U_iso_or_equiv
_atom_site_adp_type
_atom_site_occupancy
_atom_site_site_symmetry_order
_atom_site_calc_flag
_atom_site_refinement_flags_posn
_atom_site_refinement_flags_adp
_atom_site_refinement_flags_occupancy
_atom_site_disorder_assembly
_atom_site_disorder_group
O2 O 0.4895(3) 0.53064(16) 0.36256(7) 0.0535(6) Uani 1 1 d . . . . .
O1 O 0.9864(2) 0.67458(16) 0.34973(7) 0.0494(6) Uani 1 1 d . . . . .
N2 N 0.8157(3) 0.54531(19) 0.33151(8) 0.0423(7) Uani 1 1 d . . . . .
H2 H 0.727089 0.518581 0.337421 0.051 Uiso 1 1 calc R U . . .
N1 N 0.7493(3) 0.67285(19) 0.37679(8) 0.0460(7) Uani 1 1 d . . . . .
H1 H 0.658913 0.641642 0.374933 0.055 Uiso 1 1 calc R U . . .
N3 N 0.3202(3) 0.65136(19) 0.33202(9) 0.0472(7) Uani 1 1 d . . . . .
H3 H 0.235378 0.685162 0.336161 0.057 Uiso 1 1 calc R U . . .
N4 N 0.2429(3) 0.53944(19) 0.38333(8) 0.0473(7) Uani 1 1 d . . . . .
H4 H 0.155390 0.573897 0.379686 0.057 Uiso 1 1 calc R U . . .
C15 C 0.8580(4) 0.6351(2) 0.35236(10) 0.0391(7) Uani 1 1 d . . . . .
C14 C 0.9009(3) 0.4921(2) 0.30161(9) 0.0391(8) Uani 1 1 d . . . . .
C33 C 0.4074(4) 0.6850(2) 0.29758(10) 0.0413(8) Uani 1 1 d . . . . .
C34 C 0.3576(4) 0.5700(2) 0.35952(11) 0.0456(8) Uani 1 1 d . . . . .
C9 C 0.8912(4) 0.3869(3) 0.30181(9) 0.0434(8) Uani 1 1 d . . . . .
C8 C 0.8087(4) 0.3362(2) 0.33412(11) 0.0486(9) Uani 1 1 d . . . . .
C16 C 0.7693(4) 0.7616(2) 0.40617(10) 0.0471(8) Uani 1 1 d . . . . .
C25 C 0.2082(4) 0.9728(2) 0.37375(11) 0.0475(8) Uani 1 1 d . . . . .
C28 C 0.4166(4) 0.7879(3) 0.28942(10) 0.0465(8) Uani 1 1 d . . . . .
C35 C 0.2501(4) 0.4539(2) 0.41486(10) 0.0475(9) Uani 1 1 d . . . . .
C6 C 0.6868(4) 0.2398(2) 0.39926(11) 0.0477(8) Uani 1 1 d . . . . .
C27 C 0.3438(4) 0.8572(3) 0.31725(11) 0.0502(9) Uani 1 1 d . . . . .
C26 C 0.2830(4) 0.9110(3) 0.34283(11) 0.0519(9) Uani 1 1 d . . . . .
C24 C 0.1403(4) 1.0646(3) 0.36000(12) 0.0537(9) Uani 1 1 d . . . . .
H24 H 0.144087 1.087629 0.329793 0.064 Uiso 1 1 calc R U . . .
C13 C 0.9914(4) 0.5391(3) 0.27221(10) 0.0511(9) Uani 1 1 d . . . . .
H13 H 0.999256 0.610383 0.272086 0.061 Uiso 1 1 calc R U . . .
C32 C 0.4793(4) 0.6181(3) 0.27094(11) 0.0545(9) Uani 1 1 d . . . . .
H32 H 0.472017 0.547888 0.276269 0.065 Uiso 1 1 calc R U . . .
C7 C 0.7497(4) 0.2931(2) 0.36328(11) 0.0481(9) Uani 1 1 d . . . . .
C23 C 0.0679(4) 1.1220(3) 0.39002(13) 0.0591(10) Uani 1 1 d . . . . .
H23 H 0.020187 1.183912 0.380247 0.071 Uiso 1 1 calc R U . . .
C1 C 0.6948(4) 0.2799(3) 0.44243(12) 0.0573(10) Uani 1 1 d . . . . .
H1A H 0.739233 0.344652 0.448266 0.069 Uiso 1 1 calc R U . . .
C20 C 0.2044(4) 0.9424(3) 0.41847(12) 0.0579(10) Uani 1 1 d . . . . .
H20 H 0.251678 0.880469 0.428410 0.069 Uiso 1 1 calc R U . . .
C36 C 0.2845(4) 0.3575(2) 0.38989(11) 0.0608(10) Uani 1 1 d . . . . .
H36A H 0.202324 0.346242 0.364684 0.091 Uiso 1 1 calc R U . . .
H36B H 0.287907 0.300516 0.410971 0.091 Uiso 1 1 calc R U . . .
H36C H 0.385239 0.363840 0.377994 0.091 Uiso 1 1 calc R U . . .
C19 C 0.7944(4) 0.8559(2) 0.37844(11) 0.0587(10) Uani 1 1 d . . . . .
H19A H 0.890824 0.848931 0.364256 0.088 Uiso 1 1 calc R U . . .
H19B H 0.802227 0.914801 0.398480 0.088 Uiso 1 1 calc R U . . .
H19C H 0.706172 0.864540 0.354785 0.088 Uiso 1 1 calc R U . . .
C22 C 0.0642(4) 1.0902(3) 0.43431(13) 0.0652(11) Uani 1 1 d . . . . .
H22 H 0.014044 1.130105 0.454901 0.078 Uiso 1 1 calc R U . . .
C5 C 0.6212(4) 0.1448(3) 0.39120(12) 0.0602(10) Uani 1 1 d . . . . .
H5 H 0.615190 0.115879 0.361718 0.072 Uiso 1 1 calc R U . . .
C10 C 0.9699(4) 0.3323(3) 0.27126(11) 0.0603(10) Uani 1 1 d . . . . .
H10 H 0.961120 0.261075 0.270545 0.072 Uiso 1 1 calc R U . . .
C21 C 0.1337(4) 1.0001(3) 0.44855(13) 0.0641(10) Uani 1 1 d . . . . .
H21 H 0.132521 0.978213 0.479034 0.077 Uiso 1 1 calc R U . . .
C4 C 0.5648(4) 0.0926(3) 0.42626(14) 0.0678(11) Uani 1 1 d . . . . .
H4A H 0.520892 0.027581 0.420717 0.081 Uiso 1 1 calc R U . . .
C18 C 0.9051(4) 0.7461(3) 0.44322(11) 0.0672(11) Uani 1 1 d . . . . .
H18A H 0.886036 0.686079 0.460975 0.101 Uiso 1 1 calc R U . . .
H18B H 0.915049 0.804966 0.463239 0.101 Uiso 1 1 calc R U . . .
H18C H 1.001654 0.737190 0.429245 0.101 Uiso 1 1 calc R U . . .
C12 C 1.0704(4) 0.4827(4) 0.24303(11) 0.0645(11) Uani 1 1 d . . . . .
H12 H 1.132951 0.515949 0.223285 0.077 Uiso 1 1 calc R U . . .
C2 C 0.6390(5) 0.2270(3) 0.47723(12) 0.0687(11) Uani 1 1 d . . . . .
H2A H 0.646880 0.254800 0.506941 0.082 Uiso 1 1 calc R U . . .
C38 C 0.3755(4) 0.4728(3) 0.45471(10) 0.0652(11) Uani 1 1 d . . . . .
H38A H 0.476978 0.480327 0.443351 0.098 Uiso 1 1 calc R U . . .
H38B H 0.379192 0.415885 0.475809 0.098 Uiso 1 1 calc R U . . .
H38C H 0.350694 0.534471 0.470540 0.098 Uiso 1 1 calc R U . . .
C31 C 0.5613(4) 0.6521(3) 0.23681(11) 0.0658(11) Uani 1 1 d . . . . .
H31 H 0.611667 0.605178 0.219203 0.079 Uiso 1 1 calc R U . . .
C11 C 1.0602(5) 0.3796(4) 0.24206(12) 0.0694(11) Uani 1 1 d . . . . .
H11 H 1.114170 0.341569 0.221710 0.083 Uiso 1 1 calc R U . . .
C37 C 0.0907(4) 0.4479(3) 0.43189(11) 0.0663(11) Uani 1 1 d . . . . .
H37A H 0.071170 0.509946 0.448162 0.100 Uiso 1 1 calc R U . . .
H37B H 0.088204 0.390350 0.452465 0.100 Uiso 1 1 calc R U . . .
H37C H 0.010174 0.439531 0.406004 0.100 Uiso 1 1 calc R U . . .
C3 C 0.5716(4) 0.1335(3) 0.46880(14) 0.0672(11) Uani 1 1 d . . . . .
H3A H 0.530184 0.097792 0.492458 0.081 Uiso 1 1 calc R U . . .
C30 C 0.5709(5) 0.7528(4) 0.22805(12) 0.0686(11) Uani 1 1 d . . . . .
H30 H 0.626718 0.776021 0.204290 0.082 Uiso 1 1 calc R U . . .
C17 C 0.6169(4) 0.7710(3) 0.42772(12) 0.0697(11) Uani 1 1 d . . . . .
H17A H 0.529637 0.779810 0.403775 0.105 Uiso 1 1 calc R U . . .
H17B H 0.623000 0.829248 0.448104 0.105 Uiso 1 1 calc R U . . .
H17C H 0.600572 0.709845 0.445039 0.105 Uiso 1 1 calc R U . . .
C29 C 0.4986(5) 0.8201(3) 0.25407(12) 0.0656(11) Uani 1 1 d . . . . .
H29 H 0.504636 0.889964 0.247852 0.079 Uiso 1 1 calc R U . . .

loop_
_atom_site_aniso_label
_atom_site_aniso_U_11
_atom_site_aniso_U_22
_atom_site_aniso_U_33
_atom_site_aniso_U_23
_atom_site_aniso_U_13
_atom_site_aniso_U_12
O2 0.0337(14) 0.0464(15) 0.0817(16) 0.0081(11) 0.0122(11) 0.0016(12)
O1 0.0328(13) 0.0462(14) 0.0706(15) 0.0019(11) 0.0122(11) -0.0027(11)
N2 0.0337(15) 0.0407(17) 0.0543(15) 0.0016(13) 0.0128(12) -0.0005(13)
N1 0.0342(15) 0.0445(17) 0.0612(17) -0.0087(13) 0.0133(13) -0.0028(13)
N3 0.0396(17) 0.0337(17) 0.0711(18) 0.0056(14) 0.0178(14) 0.0061(13)
N4 0.0315(15) 0.0510(18) 0.0605(16) 0.0126(14) 0.0094(13) 0.0040(14)
C15 0.0342(19) 0.034(2) 0.0497(18) 0.0053(15) 0.0073(15) -0.0011(16)
C14 0.0344(18) 0.049(2) 0.0345(16) 0.0014(15) 0.0063(13) 0.0069(16)
C33 0.0339(18) 0.044(2) 0.0468(18) 0.0019(15) 0.0067(15) -0.0004(16)
C34 0.036(2) 0.038(2) 0.063(2) -0.0004(16) 0.0071(16) -0.0025(17)
C9 0.046(2) 0.046(2) 0.0377(17) 0.0001(15) 0.0028(15) 0.0068(17)
C8 0.054(2) 0.042(2) 0.048(2) -0.0017(16) 0.0012(17) 0.0071(18)
C16 0.044(2) 0.048(2) 0.0506(19) -0.0035(16) 0.0097(16) -0.0040(17)
C25 0.040(2) 0.042(2) 0.060(2) -0.0009(17) 0.0031(16) -0.0039(17)
C28 0.045(2) 0.045(2) 0.0499(19) 0.0062(16) 0.0069(16) -0.0003(18)
C35 0.042(2) 0.049(2) 0.0505(19) 0.0115(16) -0.0014(15) -0.0057(17)
C6 0.039(2) 0.041(2) 0.063(2) 0.0091(17) 0.0041(16) 0.0057(17)
C27 0.051(2) 0.037(2) 0.062(2) 0.0102(17) 0.0026(18) -0.0036(18)
C26 0.053(2) 0.043(2) 0.059(2) 0.0051(18) -0.0003(18) -0.0058(19)
C24 0.051(2) 0.045(2) 0.064(2) 0.0021(18) 0.0012(17) 0.0020(19)
C13 0.050(2) 0.059(2) 0.0454(18) 0.0097(17) 0.0099(17) 0.0036(19)
C32 0.049(2) 0.058(3) 0.058(2) -0.0047(18) 0.0136(18) 0.0022(19)
C7 0.047(2) 0.043(2) 0.053(2) -0.0033(17) 0.0018(17) 0.0048(18)
C23 0.050(2) 0.046(2) 0.081(3) -0.002(2) 0.0052(19) 0.0040(19)
C1 0.062(3) 0.047(2) 0.066(2) 0.0001(19) 0.0178(19) 0.0003(19)
C20 0.048(2) 0.055(2) 0.070(2) 0.007(2) 0.0065(19) -0.0003(19)
C36 0.061(2) 0.050(2) 0.069(2) 0.0063(18) -0.0015(18) -0.011(2)
C19 0.060(2) 0.050(2) 0.067(2) -0.0049(18) 0.0088(18) -0.0004(19)
C22 0.057(3) 0.065(3) 0.075(3) -0.017(2) 0.013(2) -0.002(2)
C5 0.063(3) 0.054(3) 0.063(2) 0.0015(19) 0.0023(19) -0.006(2)
C10 0.069(3) 0.061(3) 0.050(2) -0.0082(18) 0.007(2) 0.011(2)
C21 0.059(3) 0.068(3) 0.066(2) 0.006(2) 0.009(2) -0.003(2)
C4 0.058(3) 0.056(3) 0.087(3) 0.011(2) 0.002(2) -0.009(2)
C18 0.074(3) 0.073(3) 0.053(2) -0.0020(19) -0.0011(19) -0.005(2)
C12 0.054(2) 0.099(4) 0.043(2) 0.004(2) 0.0164(17) 0.000(2)
C2 0.080(3) 0.065(3) 0.065(2) 0.001(2) 0.023(2) 0.004(2)
C38 0.059(2) 0.075(3) 0.058(2) 0.0001(19) -0.0104(18) -0.002(2)
C31 0.052(2) 0.096(4) 0.051(2) -0.004(2) 0.0101(18) 0.010(2)
C11 0.068(3) 0.093(4) 0.050(2) -0.011(2) 0.017(2) 0.015(3)
C37 0.048(2) 0.089(3) 0.061(2) 0.023(2) 0.0047(18) -0.008(2)
C3 0.062(3) 0.064(3) 0.079(3) 0.016(2) 0.020(2) 0.005(2)
C30 0.062(3) 0.092(3) 0.054(2) 0.019(2) 0.0193(19) 0.002(3)
C17 0.069(3) 0.072(3) 0.075(2) -0.019(2) 0.033(2) -0.003(2)
C29 0.070(3) 0.064(3) 0.064(2) 0.022(2) 0.014(2) 0.001(2)

loop_
_atom_type_symbol
_atom_type_description
_atom_type_scat_dispersion_real
_atom_type_scat_dispersion_imag
_atom_type_scat_source
C C 0.0033 0.0016 'International Tables Vol C Tables 4.2.6.8 and 6.1.1.4'
H H 0.0000 0.0000 'International Tables Vol C Tables 4.2.6.8 and 6.1.1.4'
N N 0.0061 0.0033 'International Tables Vol C Tables 4.2.6.8 and 6.1.1.4'
O O 0.0106 0.0060 'International Tables Vol C Tables 4.2.6.8 and 6.1.1.4'

loop_
_geom_angle_atom_site_label_1
_geom_angle_atom_site_label_2
_geom_angle_atom_site_label_3
_geom_angle
_geom_angle_site_symmetry_1
_geom_angle_site_symmetry_3
_geom_angle_publ_flag
C15 N2 H2 117.0 . . ?
C15 N2 C14 126.1(3) . . ?
C14 N2 H2 117.0 . . ?
C15 N1 H1 117.4 . . ?
C15 N1 C16 125.3(3) . . ?
C16 N1 H1 117.4 . . ?
C33 N3 H3 117.6 . . ?
C34 N3 H3 117.6 . . ?
C34 N3 C33 124.9(3) . . ?
C34 N4 H4 116.9 . . ?
C34 N4 C35 126.1(3) . . ?
C35 N4 H4 116.9 . . ?
O1 C15 N2 122.3(3) . . ?
O1 C15 N1 124.2(3) . . ?
N1 C15 N2 113.5(3) . . ?
C9 C14 N2 117.6(3) . . ?
C13 C14 N2 123.0(3) . . ?
C13 C14 C9 119.4(3) . . ?
C28 C33 N3 118.9(3) . . ?
C32 C33 N3 121.5(3) . . ?
C32 C33 C28 119.6(3) . . ?
O2 C34 N3 121.6(3) . . ?
O2 C34 N4 123.9(3) . . ?
N4 C34 N3 114.5(3) . . ?
C14 C9 C8 120.6(3) . . ?
C10 C9 C14 118.8(3) . . ?
C10 C9 C8 120.5(3) . . ?
C7 C8 C9 175.2(4) . . ?
N1 C16 C19 110.8(2) . . ?
N1 C16 C18 110.3(3) . . ?
N1 C16 C17 105.4(3) . . ?
C19 C16 C17 109.8(3) . . ?
C18 C16 C19 110.7(3) . . ?
C18 C16 C17 109.7(3) . . ?
C24 C25 C26 121.2(3) . . ?
C20 C25 C26 120.3(3) . . ?
C20 C25 C24 118.5(3) . . ?
C33 C28 C27 119.7(3) . . ?
C33 C28 C29 118.3(3) . . ?
C29 C28 C27 122.0(3) . . ?
N4 C35 C36 109.8(3) . . ?
N4 C35 C38 109.7(3) . . ?
N4 C35 C37 106.2(3) . . ?
C36 C35 C38 110.7(3) . . ?
C37 C35 C36 110.6(3) . . ?
C37 C35 C38 109.8(3) . . ?
C1 C6 C7 121.0(3) . . ?
C1 C6 C5 119.0(3) . . ?
C5 C6 C7 120.0(3) . . ?
C26 C27 C28 175.8(3) . . ?
C27 C26 C25 178.4(4) . . ?
C25 C24 H24 119.9 . . ?
C23 C24 C25 120.3(3) . . ?
C23 C24 H24 119.9 . . ?
C14 C13 H13 119.8 . . ?
C12 C13 C14 120.3(4) . . ?
C12 C13 H13 119.8 . . ?
C33 C32 H32 119.6 . . ?
C31 C32 C33 120.8(4) . . ?
C31 C32 H32 119.6 . . ?
C8 C7 C6 177.0(4) . . ?
C24 C23 H23 119.8 . . ?
C24 C23 C22 120.4(3) . . ?
C22 C23 H23 119.8 . . ?
C6 C1 H1A 119.6 . . ?
C6 C1 C2 120.8(4) . . ?
C2 C1 H1A 119.6 . . ?
C25 C20 H20 119.4 . . ?
C21 C20 C25 121.2(3) . . ?
C21 C20 H20 119.4 . . ?
C35 C36 H36A 109.5 . . ?
C35 C36 H36B 109.5 . . ?
C35 C36 H36C 109.5 . . ?
H36A C36 H36B 109.5 . . ?
H36A C36 H36C 109.5 . . ?
H36B C36 H36C 109.5 . . ?
C16 C19 H19A 109.5 . . ?
C16 C19 H19B 109.5 . . ?
C16 C19 H19C 109.5 . . ?
H19A C19 H19B 109.5 . . ?
H19A C19 H19C 109.5 . . ?
H19B C19 H19C 109.5 . . ?
C23 C22 H22 120.1 . . ?
C23 C22 C21 119.8(3) . . ?
C21 C22 H22 120.1 . . ?
C6 C5 H5 120.1 . . ?
C4 C5 C6 119.8(3) . . ?
C4 C5 H5 120.1 . . ?
C9 C10 H10 119.3 . . ?
C11 C10 C9 121.5(4) . . ?
C11 C10 H10 119.3 . . ?
C20 C21 C22 119.7(3) . . ?
C20 C21 H21 120.1 . . ?
C22 C21 H21 120.1 . . ?
C5 C4 H4A 119.6 . . ?
C3 C4 C5 120.8(4) . . ?
C3 C4 H4A 119.6 . . ?
C16 C18 H18A 109.5 . . ?
C16 C18 H18B 109.5 . . ?
C16 C18 H18C 109.5 . . ?
H18A C18 H18B 109.5 . . ?
H18A C18 H18C 109.5 . . ?
H18B C18 H18C 109.5 . . ?
C13 C12 H12 119.4 . . ?
C11 C12 C13 121.2(3) . . ?
C11 C12 H12 119.4 . . ?
C1 C2 H2A 120.0 . . ?
C1 C2 C3 120.0(4) . . ?
C3 C2 H2A 120.0 . . ?
C35 C38 H38A 109.5 . . ?
C35 C38 H38B 109.5 . . ?
C35 C38 H38C 109.5 . . ?
H38A C38 H38B 109.5 . . ?
H38A C38 H38C 109.5 . . ?
H38B C38 H38C 109.5 . . ?
C32 C31 H31 119.7 . . ?
C30 C31 C32 120.5(4) . . ?
C30 C31 H31 119.7 . . ?
C10 C11 H11 120.6 . . ?
C12 C11 C10 118.7(4) . . ?
C12 C11 H11 120.6 . . ?
C35 C37 H37A 109.5 . . ?
C35 C37 H37B 109.5 . . ?
C35 C37 H37C 109.5 . . ?
H37A C37 H37B 109.5 . . ?
H37A C37 H37C 109.5 . . ?
H37B C37 H37C 109.5 . . ?
C4 C3 C2 119.7(4) . . ?
C4 C3 H3A 120.1 . . ?
C2 C3 H3A 120.1 . . ?
C31 C30 H30 120.4 . . ?
C31 C30 C29 119.2(4) . . ?
C29 C30 H30 120.4 . . ?
C16 C17 H17A 109.5 . . ?
C16 C17 H17B 109.5 . . ?
C16 C17 H17C 109.5 . . ?
H17A C17 H17B 109.5 . . ?
H17A C17 H17C 109.5 . . ?
H17B C17 H17C 109.5 . . ?
C28 C29 H29 119.2 . . ?
C30 C29 C28 121.6(4) . . ?
C30 C29 H29 119.2 . . ?

loop_
_geom_bond_atom_site_label_1
_geom_bond_atom_site_label_2
_geom_bond_distance
_geom_bond_site_symmetry_2
_geom_bond_publ_flag
O2 C34 1.247(4) . ?
O1 C15 1.237(3) . ?
N2 H2 0.8800 . ?
N2 C15 1.374(4) . ?
N2 C14 1.406(4) . ?
N1 H1 0.8800 . ?
N1 C15 1.348(4) . ?
N1 C16 1.465(4) . ?
N3 H3 0.8800 . ?
N3 C33 1.410(4) . ?
N3 C34 1.370(4) . ?
N4 H4 0.8800 . ?
N4 C34 1.344(4) . ?
N4 C35 1.469(4) . ?
C14 C9 1.402(4) . ?
C14 C13 1.385(4) . ?
C33 C28 1.394(4) . ?
C33 C32 1.383(4) . ?
C9 C8 1.427(5) . ?
C9 C10 1.397(4) . ?
C8 C7 1.199(4) . ?
C16 C19 1.528(4) . ?
C16 C18 1.525(4) . ?
C16 C17 1.533(4) . ?
C25 C26 1.438(5) . ?
C25 C24 1.394(4) . ?
C25 C20 1.390(4) . ?
C28 C27 1.430(5) . ?
C28 C29 1.398(5) . ?
C35 C36 1.526(4) . ?
C35 C38 1.528(4) . ?
C35 C37 1.522(4) . ?
C6 C7 1.438(5) . ?
C6 C1 1.380(4) . ?
C6 C5 1.394(5) . ?
C27 C26 1.206(5) . ?
C24 H24 0.9500 . ?
C24 C23 1.376(5) . ?
C13 H13 0.9500 . ?
C13 C12 1.383(5) . ?
C32 H32 0.9500 . ?
C32 C31 1.376(4) . ?
C23 H23 0.9500 . ?
C23 C22 1.383(5) . ?
C1 H1A 0.9500 . ?
C1 C2 1.381(5) . ?
C20 H20 0.9500 . ?
C20 C21 1.372(5) . ?
C36 H36A 0.9800 . ?
C36 H36B 0.9800 . ?
C36 H36C 0.9800 . ?
C19 H19A 0.9800 . ?
C19 H19B 0.9800 . ?
C19 H19C 0.9800 . ?
C22 H22 0.9500 . ?
C22 C21 1.384(5) . ?
C5 H5 0.9500 . ?
C5 C4 1.384(5) . ?
C10 H10 0.9500 . ?
C10 C11 1.382(5) . ?
C21 H21 0.9500 . ?
C4 H4A 0.9500 . ?
C4 C3 1.368(5) . ?
C18 H18A 0.9800 . ?
C18 H18B 0.9800 . ?
C18 H18C 0.9800 . ?
C12 H12 0.9500 . ?
C12 C11 1.374(5) . ?
C2 H2A 0.9500 . ?
C2 C3 1.383(5) . ?
C38 H38A 0.9800 . ?
C38 H38B 0.9800 . ?
C38 H38C 0.9800 . ?
C31 H31 0.9500 . ?
C31 C30 1.368(5) . ?
C11 H11 0.9500 . ?
C37 H37A 0.9800 . ?
C37 H37B 0.9800 . ?
C37 H37C 0.9800 . ?
C3 H3A 0.9500 . ?
C30 H30 0.9500 . ?
C30 C29 1.377(5) . ?
C17 H17A 0.9800 . ?
C17 H17B 0.9800 . ?
C17 H17C 0.9800 . ?
C29 H29 0.9500 . ?

loop_
_geom_torsion_atom_site_label_1
_geom_torsion_atom_site_label_2
_geom_torsion_atom_site_label_3
_geom_torsion_atom_site_label_4
_geom_torsion
_geom_torsion_site_symmetry_1
_geom_torsion_site_symmetry_2
_geom_torsion_site_symmetry_3
_geom_torsion_site_symmetry_4
_geom_torsion_publ_flag
N2 C14 C9 C8 -5.4(4) . . . . ?
N2 C14 C9 C10 177.6(3) . . . . ?
N2 C14 C13 C12 -178.9(3) . . . . ?
N3 C33 C28 C27 2.8(4) . . . . ?
N3 C33 C28 C29 -177.7(3) . . . . ?
N3 C33 C32 C31 178.6(3) . . . . ?
C15 N2 C14 C9 147.7(3) . . . . ?
C15 N2 C14 C13 -32.8(4) . . . . ?
C15 N1 C16 C19 63.5(4) . . . . ?
C15 N1 C16 C18 -59.4(4) . . . . ?
C15 N1 C16 C17 -177.7(3) . . . . ?
C14 N2 C15 O1 -6.7(5) . . . . ?
C14 N2 C15 N1 175.5(2) . . . . ?
C14 C9 C10 C11 2.0(5) . . . . ?
C14 C13 C12 C11 0.7(5) . . . . ?
C33 N3 C34 O2 14.8(5) . . . . ?
C33 N3 C34 N4 -167.0(3) . . . . ?
C33 C28 C29 C30 -0.8(5) . . . . ?
C33 C32 C31 C30 -1.2(5) . . . . ?
C34 N3 C33 C28 -145.0(3) . . . . ?
C34 N3 C33 C32 37.2(4) . . . . ?
C34 N4 C35 C36 -58.6(4) . . . . ?
C34 N4 C35 C38 63.2(4) . . . . ?
C34 N4 C35 C37 -178.1(3) . . . . ?
C9 C14 C13 C12 0.5(5) . . . . ?
C9 C10 C11 C12 -0.8(5) . . . . ?
C8 C9 C10 C11 -175.0(3) . . . . ?
C16 N1 C15 O1 -4.3(5) . . . . ?
C16 N1 C15 N2 173.4(3) . . . . ?
C25 C24 C23 C22 1.2(5) . . . . ?
C25 C20 C21 C22 0.2(6) . . . . ?
C28 C33 C32 C31 0.8(5) . . . . ?
C35 N4 C34 O2 -2.7(5) . . . . ?
C35 N4 C34 N3 179.2(3) . . . . ?
C6 C1 C2 C3 -1.2(6) . . . . ?
C6 C5 C4 C3 0.5(5) . . . . ?
C27 C28 C29 C30 178.7(3) . . . . ?
C26 C25 C24 C23 179.3(3) . . . . ?
C26 C25 C20 C21 180.0(3) . . . . ?
C24 C25 C20 C21 1.0(5) . . . . ?
C24 C23 C22 C21 0.0(5) . . . . ?
C13 C14 C9 C8 175.1(3) . . . . ?
C13 C14 C9 C10 -1.8(4) . . . . ?
C13 C12 C11 C10 -0.6(6) . . . . ?
C32 C33 C28 C27 -179.3(3) . . . . ?
C32 C33 C28 C29 0.2(5) . . . . ?
C32 C31 C30 C29 0.6(6) . . . . ?
C7 C6 C1 C2 -177.8(3) . . . . ?
C7 C6 C5 C4 178.2(3) . . . . ?
C23 C22 C21 C20 -0.7(6) . . . . ?
C1 C6 C5 C4 0.3(5) . . . . ?
C1 C2 C3 C4 1.9(6) . . . . ?
C20 C25 C24 C23 -1.7(5) . . . . ?
C5 C6 C1 C2 0.0(5) . . . . ?
C5 C4 C3 C2 -1.6(6) . . . . ?
C31 C30 C29 C28 0.4(6) . . . . ?
